data_1543155
loop_
_publ_author_name
'Vamisetti, Ganga B.'
'Chowdhury, Raghunath'
'Kumar, Mukesh'
'Ghosh, Sunil K.'

_publ_section_title
;
 &#x201C;On Water&#x201D; Organocatalyzed [4 + 2] Cycloaddition of Enones
 and Nitro Dienes for the Enantioselective Synthesis of Densely
 Substituted Cyclohexanones
;
_journal_name_full 'Organic Letters'
_journal_paper_doi 10.1021/acs.orglett.6b00460
_journal_year 2016
_chemical_absolute_configuration ad
_chemical_formula_moiety 'C20 H17 Br2 N O3'
_chemical_formula_sum 'C20 H17 Br2 N O3'
_chemical_formula_weight 479.17
_space_group_crystal_system orthorhombic
_space_group_IT_number 19
_space_group_name_Hall 'P 2ac 2ab'
_space_group_name_H-M_alt 'P 21 21 21'
_symmetry_space_group_name_Hall 'P 2ac 2ab'
_symmetry_space_group_name_H-M 'P 21 21 21'
_atom_sites_solution_hydrogens geom
_audit_creation_date 2016-01-28
_audit_creation_method
;
Olex2 1.2
(compiled 2015.09.30 svn.r3233 for OlexSys, GUI svn.r5103)
;
_cell_angle_alpha 90
_cell_angle_beta 90
_cell_angle_gamma 90
_cell_formula_units_Z 4
_cell_length_a 6.04125(16)
_cell_length_b 9.8526(4)
_cell_length_c 31.9892(11)
_cell_measurement_reflns_used 3728
_cell_measurement_temperature 293(2)
_cell_measurement_theta_max 72.9140
_cell_measurement_theta_min 4.6860
_cell_volume 1904.06(11)
_computing_cell_refinement
;
CrysAlisPro, Agilent Technologies,
Version 1.171.36.32 (release 02-08-2013 CrysAlis171 .NET)
(compiled Aug  2 2013,16:46:58)
;
_computing_data_collection
;
CrysAlisPro, Agilent Technologies,
Version 1.171.36.32 (release 02-08-2013 CrysAlis171 .NET)
(compiled Aug  2 2013,16:46:58)
;
_computing_data_reduction
;
CrysAlisPro, Agilent Technologies,
Version 1.171.36.32 (release 02-08-2013 CrysAlis171 .NET)
(compiled Aug  2 2013,16:46:58)
;
_computing_molecular_graphics 'Olex2 (Dolomanov et al., 2009)'
_computing_publication_material 'Olex2 (Dolomanov et al., 2009)'
_computing_structure_refinement 'ShelXL (Sheldrick, 2015)'
_computing_structure_solution 'ShelXT (Sheldrick, 2015)'
_diffrn_ambient_temperature 293(2)
_diffrn_detector_area_resol_mean 8.3200
_diffrn_measured_fraction_theta_full 0.999
_diffrn_measured_fraction_theta_max 0.977
_diffrn_measurement_details
;
  1 omega  -27.00   68.00   1.0000    2.0000
omega____ theta____ kappa____ phi______ frames
    -       44.1269  -38.0000   90.0000 95

  2 omega   60.00   86.00   1.0000    2.0000
omega____ theta____ kappa____ phi______ frames
    -       44.1269   57.0000   90.0000 26

  3 omega   80.00  114.00   1.0000    2.0000
omega____ theta____ kappa____ phi______ frames
    -       44.1269  126.0000    0.0000 34

  4 omega   36.00   77.00   1.0000    8.0000
omega____ theta____ kappa____ phi______ frames
    -      102.4345  -45.0000 -180.0000 41

  5 omega   31.00   69.00   1.0000    8.0000
omega____ theta____ kappa____ phi______ frames
    -      102.4345  -30.0000 -120.0000 38

  6 omega   41.00   66.00   1.0000    8.0000
omega____ theta____ kappa____ phi______ frames
    -      102.4345  -30.0000  -30.0000 25

  7 omega   30.00   62.00   1.0000    8.0000
omega____ theta____ kappa____ phi______ frames
    -      102.4345  -30.0000 -150.0000 32

  8 omega   68.00   94.00   1.0000    8.0000
omega____ theta____ kappa____ phi______ frames
    -      102.4345  -95.0000  120.0000 26

  9 omega   29.00   55.00   1.0000    8.0000
omega____ theta____ kappa____ phi______ frames
    -      102.4345  -30.0000  -60.0000 26

 10 omega   62.00  108.00   1.0000    8.0000
omega____ theta____ kappa____ phi______ frames
    -      102.4345  -95.0000   30.0000 46

 11 omega   28.00   64.00   1.0000    8.0000
omega____ theta____ kappa____ phi______ frames
    -      102.4345  -95.0000  120.0000 36

 12 omega   34.00   59.00   1.0000    8.0000
omega____ theta____ kappa____ phi______ frames
    -      102.4345  -30.0000  -90.0000 25

 13 omega   64.00  106.00   1.0000    8.0000
omega____ theta____ kappa____ phi______ frames
    -      102.4345 -126.0000    0.0000 42

 14 omega   30.00   66.00   1.0000    8.0000
omega____ theta____ kappa____ phi______ frames
    -      102.4345  -30.0000  120.0000 36
;
_diffrn_measurement_device_type 'SuperNova, Single source at offset, Titan'
_diffrn_measurement_method '\w scans'
_diffrn_orient_matrix_UB_11 0.0344543000
_diffrn_orient_matrix_UB_12 0.1543741000
_diffrn_orient_matrix_UB_13 -0.0042384000
_diffrn_orient_matrix_UB_21 -0.0434785000
_diffrn_orient_matrix_UB_22 -0.0100241000
_diffrn_orient_matrix_UB_23 -0.0473574000
_diffrn_orient_matrix_UB_31 -0.2488069000
_diffrn_orient_matrix_UB_32 0.0231073000
_diffrn_orient_matrix_UB_33 0.0076512000
_diffrn_radiation_monochromator mirror
_diffrn_radiation_type CuK\a
_diffrn_radiation_wavelength 1.54184
_diffrn_reflns_av_R_equivalents 0.0704
_diffrn_reflns_av_unetI/netI 0.0709
_diffrn_reflns_Laue_measured_fraction_full 0.999
_diffrn_reflns_Laue_measured_fraction_max 0.977
_diffrn_reflns_limit_h_max 4
_diffrn_reflns_limit_h_min -7
_diffrn_reflns_limit_k_max 11
_diffrn_reflns_limit_k_min -11
_diffrn_reflns_limit_l_max 39
_diffrn_reflns_limit_l_min -36
_diffrn_reflns_number 6780
_diffrn_reflns_point_group_measured_fraction_full 0.998
_diffrn_reflns_point_group_measured_fraction_max 0.960
_diffrn_reflns_theta_full 67.684
_diffrn_reflns_theta_max 73.545
_diffrn_reflns_theta_min 2.763
_diffrn_source 'SuperNova (Cu) X-ray Source'
_exptl_absorpt_coefficient_mu 5.566
_exptl_absorpt_correction_T_max 1.00000
_exptl_absorpt_correction_T_min 0.36383
_exptl_absorpt_correction_type multi-scan
_exptl_absorpt_process_details
;
CrysAlisPro, Agilent Technologies,
Version 1.171.36.32 (release 02-08-2013 CrysAlis171 .NET)
(compiled Aug  2 2013,16:46:58)
Empirical absorption correction using spherical harmonics,
 implemented in SCALE3 ABSPACK scaling algorithm.
;
_exptl_crystal_colour colourless
_exptl_crystal_colour_primary colourless
_exptl_crystal_density_diffrn 1.672
_exptl_crystal_description needle
_exptl_crystal_F_000 952
_exptl_crystal_size_max 0.4
_exptl_crystal_size_mid 0.1
_exptl_crystal_size_min 0.05
_refine_diff_density_max 0.780
_refine_diff_density_min -0.784
_refine_diff_density_rms 0.107
_refine_ls_abs_structure_details
;
 Flack x determined using 980 quotients [(I+)-(I-)]/[(I+)+(I-)]
 (Parsons, Flack and Wagner, Acta Cryst. B69 (2013) 249-259).
;
_refine_ls_abs_structure_Flack -0.09(4)
_refine_ls_extinction_coef 0.0009(2)
_refine_ls_extinction_expression Fc^*^=kFc[1+0.001xFc^2^\l^3^/sin(2\q)]^-1/4^
_refine_ls_extinction_method 'SHELXL-2014/7 (Sheldrick 2014'
_refine_ls_goodness_of_fit_ref 1.073
_refine_ls_hydrogen_treatment constr
_refine_ls_matrix_type full
_refine_ls_number_parameters 236
_refine_ls_number_reflns 3703
_refine_ls_number_restraints 18
_refine_ls_restrained_S_all 1.072
_refine_ls_R_factor_all 0.0766
_refine_ls_R_factor_gt 0.0629
_refine_ls_shift/su_max 0.001
_refine_ls_shift/su_mean 0.000
_refine_ls_structure_factor_coef Fsqd
_refine_ls_weighting_details 'w=1/[\s^2^(Fo^2^)+(0.0675P)^2^+4.9916P] where P=(Fo^2^+2Fc^2^)/3'
_refine_ls_weighting_scheme calc
_refine_ls_wR_factor_gt 0.1633
_refine_ls_wR_factor_ref 0.1745
_reflns_Friedel_coverage 0.676
_reflns_Friedel_fraction_full 0.996
_reflns_Friedel_fraction_max 0.936
_reflns_number_gt 3065
_reflns_number_total 3703
_reflns_threshold_expression 'I > 2\s(I)'
_cod_data_source_file ol6b00460_si_003.cif
_cod_data_source_block vgb351_1_3s
_cod_original_cell_volume 1904.07(12)
_cod_database_code 1543155
_chemical_oxdiff_formula 'C20 H17 N O3 Br2'
_shelx_space_group_comment
;
The symmetry employed for this shelxl refinement is uniquely defined
by the following loop, which should always be used as a source of
symmetry information in preference to the above space-group names.
They are only intended as comments.
;
_reflns_odcompleteness_completeness 99.80
_reflns_odcompleteness_iscentric 1
_reflns_odcompleteness_theta 66.97
_olex2_refinement_description
;
1. Fixed Uiso
 At 1.2 times of:
  All C(H) groups, All C(H,H) groups
2. Uiso/Uaniso restraints and constraints
C7 \\sim C8 \\sim C9: within 1.7A with sigma of 0.04 and sigma for terminal
atoms of 0.08
C7 \\sim C8 \\sim C9: within 1.7A with sigma of 0.01 and sigma for terminal
atoms of 0.005
Uanis(C8) \\sim Ueq: with sigma of 0.1 and sigma for terminal atoms of 0.2
Uanis(C8) \\sim Ueq: with sigma of 0.1 and sigma for terminal atoms of 0.2
3.a Ternary CH refined with riding coordinates:
 C8(H8), C7(H7), C9(H9)
3.b Secondary CH2 refined with riding coordinates:
 C12(H12A,H12B), C10(H10A,H10B)
3.c Aromatic/amide H refined with riding coordinates:
 C6(H6), C16(H16), C13(H13), C14(H14), C4(H4), C20(H20), C18(H18), C19(H19),
 C2(H2), C3(H3)
;

loop_
_space_group_symop_operation_xyz
'x, y, z'
'-x+1/2, -y, z+1/2'
'-x, y+1/2, -z+1/2'
'x+1/2, -y+1/2, -z'

loop_
_atom_site_label
_atom_site_type_symbol
_atom_site_fract_x
_atom_site_fract_y
_atom_site_fract_z
_atom_site_U_iso_or_equiv
_atom_site_adp_type
_atom_site_occupancy
_atom_site_site_symmetry_order
_atom_site_calc_flag
_atom_site_refinement_flags_posn
_atom_site_refinement_flags_adp
Br2 Br 0.4525(2) -0.08249(15) 0.48377(4) 0.0639(4) Uani 1 1 d . .
Br1 Br 0.8048(2) 0.50915(18) 0.83781(4) 0.0702(5) Uani 1 1 d . .
O3 O 0.9001(11) 0.7739(10) 0.6085(3) 0.059(2) Uani 1 1 d . .
O2 O 0.0128(11) 0.4755(10) 0.6528(3) 0.072(3) Uani 1 1 d . .
N1 N 0.2011(11) 0.4840(10) 0.6665(3) 0.045(2) Uani 1 1 d . .
O1 O 0.2791(14) 0.3965(10) 0.6886(4) 0.077(3) Uani 1 1 d . .
C5 C 0.4866(14) 0.6309(10) 0.7295(3) 0.038(2) Uani 1 1 d . .
C6 C 0.6350(15) 0.5755(12) 0.7578(3) 0.043(2) Uani 1 1 d . .
H6 H 0.7611 0.5312 0.7482 0.052 Uiso 1 1 calc R .
C16 C 0.4824(14) 0.1576(11) 0.5325(3) 0.041(2) Uani 1 1 d . .
H16 H 0.3433 0.1761 0.5214 0.050 Uiso 1 1 calc R .
C13 C 0.5238(14) 0.4688(11) 0.5979(3) 0.042(2) Uani 1 1 d . .
H13 H 0.6624 0.4597 0.6102 0.050 Uiso 1 1 calc R .
C8 C 0.3370(11) 0.6069(10) 0.6552(3) 0.0333(19) Uani 1 1 d . U
H8 H 0.2441 0.6875 0.6591 0.040 Uiso 1 1 calc R .
C15 C 0.5786(13) 0.2493(12) 0.5606(3) 0.041(2) Uani 1 1 d . .
C14 C 0.4560(15) 0.3718(11) 0.5731(3) 0.043(2) Uani 1 1 d . .
H14 H 0.3142 0.3813 0.5622 0.052 Uiso 1 1 calc R .
C17 C 0.5914(14) 0.0397(11) 0.5209(3) 0.043(2) Uani 1 1 d . .
C4 C 0.3003(17) 0.6974(12) 0.7449(4) 0.049(3) Uani 1 1 d . .
H4 H 0.2006 0.7362 0.7263 0.059 Uiso 1 1 calc R .
C20 C 0.7907(15) 0.2199(12) 0.5755(3) 0.045(2) Uani 1 1 d . .
H20 H 0.8597 0.2795 0.5939 0.054 Uiso 1 1 calc R .
C7 C 0.5368(14) 0.6210(10) 0.6833(3) 0.0361(19) Uani 1 1 d . U
H7 H 0.6291 0.5403 0.6791 0.043 Uiso 1 1 calc R .
C9 C 0.3921(14) 0.5942(12) 0.6077(3) 0.043(2) Uani 1 1 d . U
H9 H 0.2527 0.5902 0.5921 0.052 Uiso 1 1 calc R .
C11 C 0.7161(15) 0.7504(11) 0.6228(3) 0.042(2) Uani 1 1 d . .
C18 C 0.8017(18) 0.0119(13) 0.5356(3) 0.050(2) Uani 1 1 d . .
H18 H 0.8765 -0.0659 0.5271 0.060 Uiso 1 1 calc R .
C1 C 0.5961(17) 0.5861(12) 0.7999(3) 0.047(2) Uani 1 1 d . .
C19 C 0.8989(14) 0.1028(13) 0.5632(3) 0.048(3) Uani 1 1 d . .
H19 H 1.0395 0.0846 0.5736 0.058 Uiso 1 1 calc R .
C12 C 0.6737(14) 0.7458(12) 0.6688(3) 0.043(2) Uani 1 1 d . .
H12A H 0.5957 0.8278 0.6768 0.051 Uiso 1 1 calc R .
H12B H 0.8147 0.7454 0.6833 0.051 Uiso 1 1 calc R .
C2 C 0.409(2) 0.6490(14) 0.8158(4) 0.058(3) Uani 1 1 d . .
H2 H 0.3823 0.6527 0.8444 0.069 Uiso 1 1 calc R .
C10 C 0.5145(16) 0.7246(12) 0.5953(3) 0.045(2) Uani 1 1 d . .
H10A H 0.5616 0.7176 0.5663 0.054 Uiso 1 1 calc R .
H10B H 0.4139 0.8010 0.5974 0.054 Uiso 1 1 calc R .
C3 C 0.2607(18) 0.7068(14) 0.7871(4) 0.058(3) Uani 1 1 d . .
H3 H 0.1352 0.7518 0.7967 0.070 Uiso 1 1 calc R .

loop_
_atom_site_aniso_label
_atom_site_aniso_U_11
_atom_site_aniso_U_22
_atom_site_aniso_U_33
_atom_site_aniso_U_23
_atom_site_aniso_U_13
_atom_site_aniso_U_12
Br2 0.0579(7) 0.0730(8) 0.0607(8) -0.0157(7) -0.0064(6) -0.0085(7)
Br1 0.0585(7) 0.1027(11) 0.0494(7) 0.0176(8) -0.0176(6) -0.0236(8)
O3 0.035(4) 0.080(6) 0.062(5) 0.010(4) 0.015(3) -0.002(4)
O2 0.021(3) 0.086(6) 0.108(7) 0.010(6) -0.015(4) -0.013(4)
N1 0.014(3) 0.063(5) 0.058(5) -0.004(5) -0.003(3) -0.004(4)
O1 0.049(4) 0.062(6) 0.121(9) 0.026(6) -0.018(5) -0.002(4)
C5 0.024(4) 0.049(5) 0.040(5) -0.002(4) 0.005(3) -0.003(4)
C6 0.036(4) 0.054(6) 0.041(6) 0.001(5) -0.002(4) -0.006(4)
C16 0.020(4) 0.066(6) 0.038(5) -0.005(5) -0.002(3) 0.002(4)
C13 0.021(4) 0.061(6) 0.042(5) -0.009(5) 0.001(3) 0.006(4)
C8 0.005(3) 0.049(5) 0.046(5) -0.002(4) -0.001(3) 0.004(3)
C15 0.019(4) 0.062(6) 0.041(5) 0.003(5) -0.004(3) -0.003(4)
C14 0.022(4) 0.063(6) 0.045(6) -0.001(5) -0.002(4) 0.007(4)
C17 0.024(4) 0.063(6) 0.042(5) -0.008(5) -0.002(4) -0.003(4)
C4 0.029(4) 0.067(7) 0.052(7) -0.003(5) 0.008(5) 0.010(5)
C20 0.023(4) 0.070(7) 0.042(6) -0.001(5) -0.002(4) -0.002(5)
C7 0.023(3) 0.050(5) 0.036(5) -0.001(4) 0.000(3) 0.005(4)
C9 0.028(4) 0.058(6) 0.043(5) -0.006(5) -0.009(4) 0.004(4)
C11 0.027(4) 0.049(5) 0.050(6) 0.008(5) 0.005(4) -0.002(4)
C18 0.046(5) 0.062(6) 0.041(6) -0.001(5) 0.001(4) 0.003(6)
C1 0.049(5) 0.054(6) 0.037(6) 0.005(5) -0.004(4) -0.015(5)
C19 0.019(4) 0.076(8) 0.050(6) 0.007(5) -0.001(4) 0.008(4)
C12 0.024(4) 0.060(6) 0.044(6) -0.004(5) 0.000(4) -0.002(4)
C2 0.054(7) 0.074(8) 0.046(7) -0.003(6) 0.018(5) -0.017(6)
C10 0.037(5) 0.059(6) 0.039(6) 0.004(5) 0.000(4) 0.009(4)
C3 0.041(5) 0.079(9) 0.056(7) -0.011(6) 0.017(5) 0.004(5)

loop_
_atom_type_symbol
_atom_type_description
_atom_type_scat_dispersion_real
_atom_type_scat_dispersion_imag
_atom_type_scat_source
C C 0.0181 0.0091 'International Tables Vol C Tables 4.2.6.8 and 6.1.1.4'
H H 0.0000 0.0000 'International Tables Vol C Tables 4.2.6.8 and 6.1.1.4'
N N 0.0311 0.0180 'International Tables Vol C Tables 4.2.6.8 and 6.1.1.4'
O O 0.0492 0.0322 'International Tables Vol C Tables 4.2.6.8 and 6.1.1.4'
Br Br -0.6763 1.2805 'International Tables Vol C Tables 4.2.6.8 and 6.1.1.4'

loop_
_geom_angle_atom_site_label_1
_geom_angle_atom_site_label_2
_geom_angle_atom_site_label_3
_geom_angle
O2 N1 C8 118.5(9)
O1 N1 O2 121.5(10)
O1 N1 C8 120.0(7)
C6 C5 C4 118.5(10)
C6 C5 C7 118.8(8)
C4 C5 C7 122.6(9)
C5 C6 H6 120.0
C1 C6 C5 120.0(10)
C1 C6 H6 120.0
C15 C16 H16 119.5
C17 C16 H16 119.5
C17 C16 C15 121.0(8)
C14 C13 H13 117.9
C14 C13 C9 124.2(8)
C9 C13 H13 117.9
N1 C8 H8 108.0
N1 C8 C7 111.5(8)
N1 C8 C9 106.6(8)
C7 C8 H8 108.0
C7 C8 C9 114.5(6)
C9 C8 H8 108.0
C16 C15 C14 119.7(8)
C20 C15 C16 117.8(10)
C20 C15 C14 122.5(10)
C13 C14 C15 127.4(9)
C13 C14 H14 116.3
C15 C14 H14 116.3
C16 C17 Br2 119.4(7)
C18 C17 Br2 119.7(9)
C18 C17 C16 120.9(10)
C5 C4 H4 119.3
C3 C4 C5 121.4(11)
C3 C4 H4 119.3
C15 C20 H20 119.7
C19 C20 C15 120.5(11)
C19 C20 H20 119.7
C5 C7 H7 107.4
C5 C7 C12 110.3(8)
C8 C7 C5 115.2(7)
C8 C7 H7 107.4
C8 C7 C12 108.7(7)
C12 C7 H7 107.4
C13 C9 C8 112.5(9)
C13 C9 H9 108.4
C13 C9 C10 112.3(8)
C8 C9 H9 108.4
C10 C9 C8 106.8(8)
C10 C9 H9 108.4
O3 C11 C12 121.9(9)
O3 C11 C10 122.8(10)
C12 C11 C10 115.3(8)
C17 C18 H18 120.8
C17 C18 C19 118.5(11)
C19 C18 H18 120.8
C6 C1 Br1 118.7(8)
C6 C1 C2 122.3(11)
C2 C1 Br1 119.0(9)
C20 C19 C18 121.3(9)
C20 C19 H19 119.3
C18 C19 H19 119.3
C7 C12 H12A 108.7
C7 C12 H12B 108.7
C11 C12 C7 114.2(8)
C11 C12 H12A 108.7
C11 C12 H12B 108.7
H12A C12 H12B 107.6
C1 C2 H2 121.2
C1 C2 C3 117.5(10)
C3 C2 H2 121.2
C9 C10 H10A 109.2
C9 C10 H10B 109.2
C11 C10 C9 112.0(8)
C11 C10 H10A 109.2
C11 C10 H10B 109.2
H10A C10 H10B 107.9
C4 C3 C2 120.3(10)
C4 C3 H3 119.9
C2 C3 H3 119.9

loop_
_geom_bond_atom_site_label_1
_geom_bond_atom_site_label_2
_geom_bond_distance
Br2 C17 1.889(10)
Br1 C1 1.906(11)
O3 C11 1.224(12)
O2 N1 1.222(10)
N1 O1 1.210(12)
N1 C8 1.507(12)
C5 C6 1.386(14)
C5 C4 1.392(13)
C5 C7 1.513(13)
C6 H6 0.9300
C6 C1 1.373(15)
C16 H16 0.9300
C16 C15 1.401(14)
C16 C17 1.385(14)
C13 H13 0.9300
C13 C14 1.307(14)
C13 C9 1.502(14)
C8 H8 0.9800
C8 C7 1.511(12)
C8 C9 1.561(14)
C15 C14 1.473(15)
C15 C20 1.398(13)
C14 H14 0.9300
C17 C18 1.382(14)
C4 H4 0.9300
C4 C3 1.373(17)
C20 H20 0.9300
C20 C19 1.383(16)
C7 H7 0.9800
C7 C12 1.554(14)
C9 H9 0.9800
C9 C10 1.535(16)
C11 C12 1.493(14)
C11 C10 1.525(14)
C18 H18 0.9300
C18 C19 1.388(16)
C1 C2 1.386(17)
C19 H19 0.9300
C12 H12A 0.9700
C12 H12B 0.9700
C2 H2 0.9300
C2 C3 1.403(18)
C10 H10A 0.9700
C10 H10B 0.9700
C3 H3 0.9300
